data_7704661
loop_
_publ_author_name
'Do, Dinh Cao Huan'
'Vasko, Petra'
'Fuentes, M \'Angeles'
'Hicks, Jamie'
'Aldridge, Simon'

_publ_section_title
;
 Probing the non-innocent nature of an amino-functionalised
 \b-diketiminate ligand in silylene/iminosilane systems.
;
_journal_issue 25
_journal_name_full 'Dalton transactions (Cambridge, England : 2003)'
_journal_page_first 8701
_journal_page_last 8709
_journal_paper_doi 10.1039/d0dt01447h
_journal_volume 49
_journal_year 2020
_chemical_formula_moiety 'C40 H74 N4 Si5'
_chemical_formula_sum 'C40 H74 N4 Si5'
_chemical_formula_weight 751.48
_chemical_melting_point ?
_space_group_crystal_system monoclinic
_space_group_IT_number 14
_space_group_name_Hall '-P 2ybc'
_space_group_name_H-M_alt 'P 1 21/c 1'
_atom_sites_solution_hydrogens geom
_atom_sites_solution_primary dual
_audit_creation_method SHELXL-2018/1
_audit_update_record
;
2020-04-09 deposited with the CCDC.	2020-06-10 downloaded from the CCDC.
;
_cell_angle_alpha 90
_cell_angle_beta 98.430(2)
_cell_angle_gamma 90
_cell_formula_units_Z 4
_cell_length_a 19.7161(5)
_cell_length_b 10.7126(2)
_cell_length_c 22.3580(5)
_cell_measurement_reflns_used 14299
_cell_measurement_temperature 150(2)
_cell_measurement_theta_max 75.8230
_cell_measurement_theta_min 3.9640
_cell_volume 4671.23(18)
_computing_cell_refinement 'CrysAlisPro 1.171.38.46 (Rigaku OD, 2015)'
_computing_data_collection 'CrysAlisPro 1.171.38.46 (Rigaku OD, 2015)'
_computing_data_reduction 'CrysAlisPro 1.171.38.46 (Rigaku OD, 2015)'
_computing_molecular_graphics 'SHELXLE (HUbschle, 2017)'
_computing_publication_material 'CIFTAB-2014/2 (Sheldrick, 2014)'
_computing_structure_refinement 'SHELXL-2018/1 (Sheldrick, 2018)'
_computing_structure_solution 'SHELXT (Sheldrick, 2015)'
_diffrn_ambient_temperature 150(2)
_diffrn_detector_area_resol_mean 10.4102
_diffrn_measured_fraction_theta_full 0.999
_diffrn_measured_fraction_theta_max 0.998
_diffrn_measurement_device_type 'SuperNova, Dual, Cu at zero, Atlas'
_diffrn_measurement_method '\w scans'
_diffrn_radiation_type CuK\a
_diffrn_radiation_wavelength 1.54184
_diffrn_reflns_av_R_equivalents 0.0449
_diffrn_reflns_av_unetI/netI 0.0402
_diffrn_reflns_Laue_measured_fraction_full 0.999
_diffrn_reflns_Laue_measured_fraction_max 0.998
_diffrn_reflns_limit_h_max 22
_diffrn_reflns_limit_h_min -24
_diffrn_reflns_limit_k_max 13
_diffrn_reflns_limit_k_min -13
_diffrn_reflns_limit_l_max 20
_diffrn_reflns_limit_l_min -27
_diffrn_reflns_number 37395
_diffrn_reflns_point_group_measured_fraction_full 0.999
_diffrn_reflns_point_group_measured_fraction_max 0.998
_diffrn_reflns_theta_full 67.684
_diffrn_reflns_theta_max 74.490
_diffrn_reflns_theta_min 3.998
_diffrn_source 'micro-focus sealed X-ray tube'
_exptl_absorpt_coefficient_mu 1.643
_exptl_absorpt_correction_T_max 1.00000
_exptl_absorpt_correction_T_min 0.80288
_exptl_absorpt_correction_type multi-scan
_exptl_absorpt_process_details
;
CrysAlisPro 1.171.38.46 (Rigaku Oxford Diffraction, 2015)
Empirical absorption correction using spherical harmonics,
 implemented in SCALE3 ABSPACK scaling algorithm.
;
_exptl_crystal_colour orange
_exptl_crystal_density_diffrn 1.069
_exptl_crystal_density_meas ?
_exptl_crystal_description needle
_exptl_crystal_F_000 1648
_exptl_crystal_size_max 0.10
_exptl_crystal_size_mid 0.05
_exptl_crystal_size_min 0.05
_refine_diff_density_max 0.370
_refine_diff_density_min -0.273
_refine_diff_density_rms 0.049
_refine_ls_extinction_method none
_refine_ls_goodness_of_fit_ref 1.057
_refine_ls_hydrogen_treatment constr
_refine_ls_matrix_type full
_refine_ls_number_parameters 463
_refine_ls_number_reflns 9523
_refine_ls_number_restraints 0
_refine_ls_restrained_S_all 1.057
_refine_ls_R_factor_all 0.0454
_refine_ls_R_factor_gt 0.0351
_refine_ls_shift/su_max 0.001
_refine_ls_shift/su_mean 0.000
_refine_ls_structure_factor_coef Fsqd
_refine_ls_weighting_details 'w=1/[\s^2^(Fo^2^)+(0.0536P)^2^+0.2640P] where P=(Fo^2^+2Fc^2^)/3'
_refine_ls_weighting_scheme calc
_refine_ls_wR_factor_gt 0.0887
_refine_ls_wR_factor_ref 0.0966
_reflns_Friedel_coverage 0.000
_reflns_number_gt 7821
_reflns_number_total 9523
_reflns_threshold_expression 'I > 2\s(I)'
_cod_data_source_file d0dt01447h2.cif
_cod_data_source_block (2-Dipp)Si(NDipp)(Si(SiMe3)3)
_cod_depositor_comments
;
The following automatic conversions were performed:

data item '_chemical_melting_point' value 'not measured' was changed
to '?' -- the value is undefined or not given.

data item '_exptl_crystal_density_meas' value 'not measured' was
changed to '?' -- the value is perceived as not measured.

Automatic conversion script
Id: cif_fix_values 7556 2019-12-06 15:28:31Z antanas 

 Adding full bibliography for 7704658--7704661.cif.
;
_cod_original_sg_symbol_H-M 'P 21/c'
_cod_database_code 7704661
_shelx_shelxl_version_number 2018/1
_shelx_space_group_comment
;
The symmetry employed for this shelxl refinement is uniquely defined
by the following loop, which should always be used as a source of
symmetry information in preference to the above space-group names.
They are only intended as comments.
;

loop_
_space_group_symop_operation_xyz
'x, y, z'
'-x, y+1/2, -z+1/2'
'-x, -y, -z'
'x, -y-1/2, z-1/2'

loop_
_atom_site_label
_atom_site_type_symbol
_atom_site_fract_x
_atom_site_fract_y
_atom_site_fract_z
_atom_site_U_iso_or_equiv
_atom_site_adp_type
_atom_site_occupancy
_atom_site_site_symmetry_order
_atom_site_calc_flag
_atom_site_refinement_flags_posn
_atom_site_refinement_flags_adp
_atom_site_refinement_flags_occupancy
_atom_site_disorder_assembly
_atom_site_disorder_group
Si1 Si 0.29227(2) 0.51632(3) 0.36279(2) 0.01604(8) Uani 1 1 d . . . . .
Si2 Si 0.19755(2) 0.49133(3) 0.41842(2) 0.01990(9) Uani 1 1 d . . . . .
Si3 Si 0.16055(2) 0.27875(4) 0.41393(2) 0.02518(10) Uani 1 1 d . . . . .
Si4 Si 0.22766(2) 0.52590(4) 0.52517(2) 0.02679(10) Uani 1 1 d . . . . .
Si5 Si 0.10516(2) 0.63752(4) 0.40218(2) 0.03033(10) Uani 1 1 d . . . . .
N1 N 0.26321(6) 0.52608(10) 0.27949(5) 0.0194(2) Uani 1 1 d . . . . .
N2 N 0.28526(7) 0.42755(13) 0.18903(6) 0.0280(3) Uani 1 1 d . . . . .
N3 N 0.36437(6) 0.27917(11) 0.38805(6) 0.0242(2) Uani 1 1 d . . . . .
N4 N 0.34951(6) 0.61343(10) 0.39351(5) 0.0211(2) Uani 1 1 d . . . . .
C1 C 0.32846(7) 0.35343(12) 0.34748(6) 0.0198(3) Uani 1 1 d . . . . .
C2 C 0.32065(7) 0.33111(13) 0.28588(6) 0.0228(3) Uani 1 1 d . . . . .
H2 H 0.335683 0.256273 0.269180 0.027 Uiso 1 1 calc R U . . .
C3 C 0.28842(7) 0.42900(13) 0.24983(6) 0.0216(3) Uani 1 1 d . . . . .
C4 C 0.38349(8) 0.31594(15) 0.45084(7) 0.0307(3) Uani 1 1 d . . . . .
H4A H 0.432603 0.335140 0.458406 0.046 Uiso 1 1 calc R U . . .
H4B H 0.373530 0.247464 0.477288 0.046 Uiso 1 1 calc R U . . .
H4C H 0.357239 0.390011 0.459165 0.046 Uiso 1 1 calc R U . . .
C5 C 0.39759(9) 0.16685(14) 0.36954(8) 0.0318(3) Uani 1 1 d . . . . .
H5A H 0.365762 0.121819 0.339256 0.048 Uiso 1 1 calc R U . . .
H5B H 0.410725 0.113084 0.404797 0.048 Uiso 1 1 calc R U . . .
H5C H 0.438612 0.190187 0.352128 0.048 Uiso 1 1 calc R U . . .
C6 C 0.29748(9) 0.31106(17) 0.15817(8) 0.0369(4) Uani 1 1 d . . . . .
H6A H 0.275381 0.315313 0.116005 0.055 Uiso 1 1 calc R U . . .
H6B H 0.278329 0.241071 0.178445 0.055 Uiso 1 1 calc R U . . .
H6C H 0.346921 0.298766 0.159401 0.055 Uiso 1 1 calc R U . . .
C7 C 0.28988(9) 0.53990(17) 0.15301(7) 0.0363(4) Uani 1 1 d . . . . .
H7A H 0.326519 0.529821 0.128133 0.054 Uiso 1 1 calc R U . . .
H7B H 0.300070 0.611811 0.179920 0.054 Uiso 1 1 calc R U . . .
H7C H 0.246168 0.553569 0.126758 0.054 Uiso 1 1 calc R U . . .
C8 C 0.21172(7) 0.60873(13) 0.24848(6) 0.0226(3) Uani 1 1 d . . . . .
C9 C 0.22503(8) 0.73809(14) 0.24759(6) 0.0250(3) Uani 1 1 d . . . . .
C10 C 0.17341(9) 0.81716(16) 0.22031(8) 0.0348(4) Uani 1 1 d . . . . .
H10 H 0.180945 0.904776 0.221359 0.042 Uiso 1 1 calc R U . . .
C11 C 0.11175(10) 0.77134(18) 0.19188(9) 0.0425(4) Uani 1 1 d . . . . .
H11 H 0.077200 0.826786 0.173586 0.051 Uiso 1 1 calc R U . . .
C12 C 0.10060(9) 0.64411(18) 0.19022(8) 0.0398(4) Uani 1 1 d . . . . .
H12 H 0.058654 0.612923 0.169199 0.048 Uiso 1 1 calc R U . . .
C13 C 0.14904(8) 0.55977(15) 0.21845(7) 0.0290(3) Uani 1 1 d . . . . .
C14 C 0.13189(8) 0.42119(16) 0.21334(8) 0.0346(3) Uani 1 1 d . . . . .
H14 H 0.172219 0.373705 0.234223 0.041 Uiso 1 1 calc R U . . .
C15 C 0.06945(10) 0.38760(19) 0.24380(10) 0.0474(5) Uani 1 1 d . . . . .
H15A H 0.029556 0.435427 0.225044 0.071 Uiso 1 1 calc R U . . .
H15B H 0.079069 0.407795 0.286967 0.071 Uiso 1 1 calc R U . . .
H15C H 0.059857 0.298141 0.238853 0.071 Uiso 1 1 calc R U . . .
C16 C 0.11924(10) 0.3793(2) 0.14692(9) 0.0477(5) Uani 1 1 d . . . . .
H16A H 0.076013 0.415080 0.126963 0.071 Uiso 1 1 calc R U . . .
H16B H 0.116620 0.288046 0.145013 0.071 Uiso 1 1 calc R U . . .
H16C H 0.157002 0.408213 0.126412 0.071 Uiso 1 1 calc R U . . .
C17 C 0.29451(8) 0.79425(13) 0.27174(7) 0.0260(3) Uani 1 1 d . . . . .
H17 H 0.326838 0.724099 0.284600 0.031 Uiso 1 1 calc R U . . .
C18 C 0.32406(10) 0.86991(17) 0.22327(9) 0.0418(4) Uani 1 1 d . . . . .
H18A H 0.324705 0.818093 0.187237 0.063 Uiso 1 1 calc R U . . .
H18B H 0.370888 0.896221 0.239024 0.063 Uiso 1 1 calc R U . . .
H18C H 0.295471 0.943717 0.212613 0.063 Uiso 1 1 calc R U . . .
C19 C 0.29093(9) 0.87701(14) 0.32674(8) 0.0333(3) Uani 1 1 d . . . . .
H19A H 0.336546 0.910897 0.341248 0.050 Uiso 1 1 calc R U . . .
H19B H 0.275099 0.827489 0.358861 0.050 Uiso 1 1 calc R U . . .
H19C H 0.258839 0.945805 0.315426 0.050 Uiso 1 1 calc R U . . .
C20 C 0.40584(7) 0.68718(12) 0.39318(6) 0.0191(3) Uani 1 1 d . . . . .
C21 C 0.45242(7) 0.67879(13) 0.34983(7) 0.0233(3) Uani 1 1 d . . . . .
C22 C 0.50580(8) 0.76391(16) 0.35076(8) 0.0327(3) Uani 1 1 d . . . . .
H22 H 0.535029 0.758195 0.320661 0.039 Uiso 1 1 calc R U . . .
C23 C 0.51775(9) 0.85681(16) 0.39415(8) 0.0374(4) Uani 1 1 d . . . . .
H23 H 0.554244 0.914597 0.393870 0.045 Uiso 1 1 calc R U . . .
C24 C 0.47491(8) 0.86295(15) 0.43797(7) 0.0311(3) Uani 1 1 d . . . . .
H24 H 0.483422 0.924490 0.468755 0.037 Uiso 1 1 calc R U . . .
C25 C 0.42010(7) 0.78227(12) 0.43833(6) 0.0223(3) Uani 1 1 d . . . . .
C26 C 0.37508(8) 0.79576(13) 0.48729(7) 0.0252(3) Uani 1 1 d . . . . .
H26 H 0.336304 0.735213 0.478434 0.030 Uiso 1 1 calc R U . . .
C27 C 0.34442(9) 0.92699(15) 0.48922(7) 0.0316(3) Uani 1 1 d . . . . .
H27A H 0.319865 0.948435 0.449206 0.047 Uiso 1 1 calc R U . . .
H27B H 0.381308 0.987491 0.500745 0.047 Uiso 1 1 calc R U . . .
H27C H 0.312500 0.928919 0.518927 0.047 Uiso 1 1 calc R U . . .
C28 C 0.41481(9) 0.76337(17) 0.54945(7) 0.0361(4) Uani 1 1 d . . . . .
H28A H 0.434454 0.679545 0.548196 0.054 Uiso 1 1 calc R U . . .
H28B H 0.383650 0.765673 0.579792 0.054 Uiso 1 1 calc R U . . .
H28C H 0.451736 0.824172 0.560128 0.054 Uiso 1 1 calc R U . . .
C29 C 0.44763(7) 0.57210(13) 0.30479(7) 0.0256(3) Uani 1 1 d . . . . .
H29 H 0.398723 0.544127 0.297499 0.031 Uiso 1 1 calc R U . . .
C30 C 0.49047(9) 0.46244(15) 0.33260(9) 0.0375(4) Uani 1 1 d . . . . .
H30A H 0.484515 0.391234 0.304809 0.056 Uiso 1 1 calc R U . . .
H30B H 0.475486 0.439114 0.370984 0.056 Uiso 1 1 calc R U . . .
H30C H 0.538934 0.486503 0.339885 0.056 Uiso 1 1 calc R U . . .
C31 C 0.46804(11) 0.60546(17) 0.24354(8) 0.0410(4) Uani 1 1 d . . . . .
H31A H 0.456877 0.535766 0.215423 0.061 Uiso 1 1 calc R U . . .
H31B H 0.517436 0.621948 0.248305 0.061 Uiso 1 1 calc R U . . .
H31C H 0.442939 0.680093 0.227529 0.061 Uiso 1 1 calc R U . . .
C32 C 0.17477(12) 0.18877(17) 0.34496(9) 0.0456(4) Uani 1 1 d . . . . .
H32A H 0.152266 0.231871 0.308745 0.068 Uiso 1 1 calc R U . . .
H32B H 0.155412 0.104816 0.346699 0.068 Uiso 1 1 calc R U . . .
H32C H 0.224066 0.182575 0.343379 0.068 Uiso 1 1 calc R U . . .
C33 C 0.06693(9) 0.26852(19) 0.42047(10) 0.0457(4) Uani 1 1 d . . . . .
H33A H 0.040134 0.309309 0.385495 0.069 Uiso 1 1 calc R U . . .
H33B H 0.058365 0.310280 0.457639 0.069 Uiso 1 1 calc R U . . .
H33C H 0.053398 0.180644 0.421691 0.069 Uiso 1 1 calc R U . . .
C34 C 0.20839(11) 0.18528(17) 0.47778(10) 0.0493(5) Uani 1 1 d . . . . .
H34A H 0.191778 0.098950 0.475300 0.074 Uiso 1 1 calc R U . . .
H34B H 0.200831 0.221756 0.516454 0.074 Uiso 1 1 calc R U . . .
H34C H 0.257500 0.186428 0.474859 0.074 Uiso 1 1 calc R U . . .
C35 C 0.16382(10) 0.44416(17) 0.56754(8) 0.0394(4) Uani 1 1 d . . . . .
H35A H 0.117144 0.460777 0.547358 0.059 Uiso 1 1 calc R U . . .
H35B H 0.168902 0.475425 0.609147 0.059 Uiso 1 1 calc R U . . .
H35C H 0.172432 0.354040 0.567994 0.059 Uiso 1 1 calc R U . . .
C36 C 0.22418(10) 0.69526(16) 0.54759(8) 0.0374(4) Uani 1 1 d . . . . .
H36A H 0.258652 0.742516 0.529585 0.056 Uiso 1 1 calc R U . . .
H36B H 0.233589 0.702348 0.591728 0.056 Uiso 1 1 calc R U . . .
H36C H 0.178503 0.728895 0.533104 0.056 Uiso 1 1 calc R U . . .
C37 C 0.31446(9) 0.46799(17) 0.56011(7) 0.0360(4) Uani 1 1 d . . . . .
H37A H 0.349949 0.509270 0.540793 0.054 Uiso 1 1 calc R U . . .
H37B H 0.317051 0.377536 0.554310 0.054 Uiso 1 1 calc R U . . .
H37C H 0.321636 0.486976 0.603459 0.054 Uiso 1 1 calc R U . . .
C38 C 0.05423(10) 0.6340(2) 0.46688(9) 0.0450(4) Uani 1 1 d . . . . .
H38A H 0.016789 0.694778 0.459590 0.067 Uiso 1 1 calc R U . . .
H38B H 0.084156 0.655092 0.504473 0.067 Uiso 1 1 calc R U . . .
H38C H 0.035178 0.550237 0.470320 0.067 Uiso 1 1 calc R U . . .
C39 C 0.03549(12) 0.6155(3) 0.33595(11) 0.0639(7) Uani 1 1 d . . . . .
H39A H 0.054748 0.625461 0.298234 0.096 Uiso 1 1 calc R U . . .
H39B H -0.000521 0.677889 0.337650 0.096 Uiso 1 1 calc R U . . .
H39C H 0.015951 0.531623 0.337451 0.096 Uiso 1 1 calc R U . . .
C40 C 0.13845(14) 0.79966(18) 0.39554(13) 0.0614(7) Uani 1 1 d . . . . .
H40A H 0.150103 0.812156 0.354833 0.092 Uiso 1 1 calc R U . . .
H40B H 0.179492 0.811805 0.425461 0.092 Uiso 1 1 calc R U . . .
H40C H 0.103206 0.859977 0.402852 0.092 Uiso 1 1 calc R U . . .

loop_
_atom_site_aniso_label
_atom_site_aniso_U_11
_atom_site_aniso_U_22
_atom_site_aniso_U_33
_atom_site_aniso_U_23
_atom_site_aniso_U_13
_atom_site_aniso_U_12
Si1 0.01713(16) 0.01495(15) 0.01623(17) -0.00074(12) 0.00306(12) -0.00111(12)
Si2 0.01971(17) 0.01933(16) 0.02149(19) 0.00080(13) 0.00580(13) 0.00017(13)
Si3 0.02287(18) 0.02214(18) 0.0311(2) 0.00089(14) 0.00596(15) -0.00355(14)
Si4 0.0314(2) 0.02840(19) 0.0218(2) -0.00139(15) 0.00803(15) -0.00172(15)
Si5 0.0305(2) 0.0283(2) 0.0347(2) 0.00575(16) 0.01320(17) 0.00951(16)
N1 0.0219(5) 0.0190(5) 0.0173(5) -0.0014(4) 0.0029(4) -0.0006(4)
N2 0.0309(6) 0.0340(7) 0.0194(6) -0.0066(5) 0.0050(5) -0.0004(5)
N3 0.0255(6) 0.0187(5) 0.0287(6) 0.0022(4) 0.0058(5) 0.0020(4)
N4 0.0237(5) 0.0196(5) 0.0197(6) -0.0005(4) 0.0021(4) -0.0044(4)
C1 0.0185(6) 0.0166(6) 0.0251(7) -0.0005(5) 0.0054(5) -0.0032(5)
C2 0.0243(7) 0.0183(6) 0.0266(7) -0.0053(5) 0.0060(5) -0.0015(5)
C3 0.0201(6) 0.0233(6) 0.0217(7) -0.0049(5) 0.0043(5) -0.0051(5)
C4 0.0349(8) 0.0325(7) 0.0248(7) 0.0051(6) 0.0046(6) 0.0093(6)
C5 0.0356(8) 0.0196(6) 0.0410(9) 0.0023(6) 0.0080(7) 0.0067(6)
C6 0.0393(9) 0.0443(9) 0.0265(8) -0.0161(7) 0.0033(7) 0.0029(7)
C7 0.0438(9) 0.0447(9) 0.0215(8) 0.0021(6) 0.0087(6) -0.0003(7)
C8 0.0242(7) 0.0259(7) 0.0169(6) 0.0015(5) 0.0007(5) 0.0013(5)
C9 0.0302(7) 0.0257(7) 0.0183(7) 0.0028(5) 0.0011(5) 0.0010(6)
C10 0.0402(9) 0.0302(8) 0.0320(8) 0.0076(6) -0.0013(7) 0.0053(7)
C11 0.0369(9) 0.0448(9) 0.0413(10) 0.0103(8) -0.0095(7) 0.0104(7)
C12 0.0307(8) 0.0481(10) 0.0365(9) 0.0018(8) -0.0089(7) 0.0009(7)
C13 0.0264(7) 0.0346(8) 0.0247(7) -0.0015(6) -0.0003(6) -0.0009(6)
C14 0.0273(7) 0.0373(8) 0.0376(9) -0.0087(7) -0.0003(6) -0.0063(6)
C15 0.0396(10) 0.0466(10) 0.0569(12) -0.0109(9) 0.0099(8) -0.0145(8)
C16 0.0396(9) 0.0582(12) 0.0427(11) -0.0214(9) -0.0024(8) -0.0078(9)
C17 0.0304(7) 0.0205(6) 0.0263(7) 0.0038(5) 0.0017(6) -0.0015(5)
C18 0.0498(10) 0.0377(9) 0.0377(9) 0.0134(7) 0.0061(8) -0.0092(8)
C19 0.0411(9) 0.0212(7) 0.0351(9) -0.0022(6) -0.0021(7) 0.0004(6)
C20 0.0200(6) 0.0169(6) 0.0196(6) 0.0002(5) -0.0001(5) -0.0007(5)
C21 0.0229(7) 0.0216(6) 0.0252(7) -0.0014(5) 0.0028(5) -0.0025(5)
C22 0.0281(7) 0.0373(8) 0.0351(9) -0.0081(7) 0.0129(6) -0.0100(6)
C23 0.0328(8) 0.0375(8) 0.0437(10) -0.0106(7) 0.0119(7) -0.0199(7)
C24 0.0334(8) 0.0282(7) 0.0314(8) -0.0109(6) 0.0032(6) -0.0102(6)
C25 0.0228(6) 0.0207(6) 0.0225(7) -0.0024(5) 0.0008(5) -0.0022(5)
C26 0.0281(7) 0.0248(7) 0.0224(7) -0.0041(5) 0.0030(5) -0.0025(5)
C27 0.0401(8) 0.0291(7) 0.0265(8) -0.0058(6) 0.0080(6) 0.0022(6)
C28 0.0399(9) 0.0426(9) 0.0251(8) 0.0032(7) 0.0023(7) -0.0012(7)
C29 0.0247(7) 0.0253(7) 0.0279(7) -0.0047(6) 0.0077(5) -0.0023(5)
C30 0.0347(8) 0.0276(7) 0.0518(11) -0.0033(7) 0.0115(7) 0.0035(6)
C31 0.0531(11) 0.0405(9) 0.0327(9) -0.0085(7) 0.0177(8) -0.0103(8)
C32 0.0604(12) 0.0298(8) 0.0511(11) -0.0099(8) 0.0232(9) -0.0110(8)
C33 0.0279(8) 0.0448(10) 0.0674(13) -0.0013(9) 0.0168(8) -0.0087(7)
C34 0.0563(12) 0.0279(8) 0.0588(12) 0.0116(8) -0.0076(9) 0.0005(8)
C35 0.0474(10) 0.0420(9) 0.0322(9) 0.0052(7) 0.0171(7) -0.0042(8)
C36 0.0427(9) 0.0357(8) 0.0363(9) -0.0125(7) 0.0142(7) -0.0031(7)
C37 0.0392(9) 0.0439(9) 0.0241(8) -0.0051(7) 0.0014(6) 0.0037(7)
C38 0.0365(9) 0.0528(11) 0.0512(11) 0.0104(9) 0.0248(8) 0.0125(8)
C39 0.0520(12) 0.0847(17) 0.0515(13) -0.0060(11) -0.0043(10) 0.0408(12)
C40 0.0728(15) 0.0314(9) 0.0915(18) 0.0153(10) 0.0507(14) 0.0111(9)

loop_
_atom_type_symbol
_atom_type_description
_atom_type_scat_dispersion_real
_atom_type_scat_dispersion_imag
_atom_type_scat_source
C C 0.0181 0.0091 'International Tables Vol C Tables 4.2.6.8 and 6.1.1.4'
H H 0.0000 0.0000 'International Tables Vol C Tables 4.2.6.8 and 6.1.1.4'
N N 0.0311 0.0180 'International Tables Vol C Tables 4.2.6.8 and 6.1.1.4'
Si Si 0.2541 0.3302 'International Tables Vol C Tables 4.2.6.8 and 6.1.1.4'

loop_
_geom_angle_atom_site_label_1
_geom_angle_atom_site_label_2
_geom_angle_atom_site_label_3
_geom_angle
_geom_angle_site_symmetry_1
_geom_angle_site_symmetry_3
_geom_angle_publ_flag
N4 Si1 N1 118.77(6) . . ?
N4 Si1 C1 113.83(6) . . ?
N1 Si1 C1 86.63(6) . . ?
N4 Si1 Si2 113.55(5) . . ?
N1 Si1 Si2 111.93(4) . . ?
C1 Si1 Si2 109.00(4) . . ?
Si3 Si2 Si5 113.40(2) . . ?
Si3 Si2 Si4 102.598(19) . . ?
Si5 Si2 Si4 96.99(2) . . ?
Si3 Si2 Si1 109.867(19) . . ?
Si5 Si2 Si1 118.74(2) . . ?
Si4 Si2 Si1 113.518(19) . . ?
C32 Si3 C33 107.56(10) . . ?
C32 Si3 C34 103.41(10) . . ?
C33 Si3 C34 107.43(10) . . ?
C32 Si3 Si2 116.31(6) . . ?
C33 Si3 Si2 110.51(7) . . ?
C34 Si3 Si2 111.08(6) . . ?
C37 Si4 C36 105.86(8) . . ?
C37 Si4 C35 105.69(8) . . ?
C36 Si4 C35 104.99(8) . . ?
C37 Si4 Si2 116.07(5) . . ?
C36 Si4 Si2 113.52(6) . . ?
C35 Si4 Si2 109.85(6) . . ?
C40 Si5 C38 108.26(10) . . ?
C40 Si5 C39 106.16(13) . . ?
C38 Si5 C39 101.11(11) . . ?
C40 Si5 Si2 110.61(8) . . ?
C38 Si5 Si2 110.58(6) . . ?
C39 Si5 Si2 119.32(7) . . ?
C3 N1 C8 120.90(11) . . ?
C3 N1 Si1 111.17(9) . . ?
C8 N1 Si1 127.11(9) . . ?
C3 N2 C7 123.26(13) . . ?
C3 N2 C6 119.84(14) . . ?
C7 N2 C6 114.56(13) . . ?
C1 N3 C4 122.24(12) . . ?
C1 N3 C5 121.08(13) . . ?
C4 N3 C5 115.71(12) . . ?
C20 N4 Si1 153.00(11) . . ?
N3 C1 C2 123.08(13) . . ?
N3 C1 Si1 126.31(10) . . ?
C2 C1 Si1 109.99(10) . . ?
C1 C2 C3 114.45(12) . . ?
C1 C2 H2 122.8 . . ?
C3 C2 H2 122.8 . . ?
N2 C3 N1 122.06(13) . . ?
N2 C3 C2 120.99(13) . . ?
N1 C3 C2 116.91(12) . . ?
N3 C4 H4A 109.5 . . ?
N3 C4 H4B 109.5 . . ?
H4A C4 H4B 109.5 . . ?
N3 C4 H4C 109.5 . . ?
H4A C4 H4C 109.5 . . ?
H4B C4 H4C 109.5 . . ?
N3 C5 H5A 109.5 . . ?
N3 C5 H5B 109.5 . . ?
H5A C5 H5B 109.5 . . ?
N3 C5 H5C 109.5 . . ?
H5A C5 H5C 109.5 . . ?
H5B C5 H5C 109.5 . . ?
N2 C6 H6A 109.5 . . ?
N2 C6 H6B 109.5 . . ?
H6A C6 H6B 109.5 . . ?
N2 C6 H6C 109.5 . . ?
H6A C6 H6C 109.5 . . ?
H6B C6 H6C 109.5 . . ?
N2 C7 H7A 109.5 . . ?
N2 C7 H7B 109.5 . . ?
H7A C7 H7B 109.5 . . ?
N2 C7 H7C 109.5 . . ?
H7A C7 H7C 109.5 . . ?
H7B C7 H7C 109.5 . . ?
C9 C8 C13 120.51(13) . . ?
C9 C8 N1 119.30(12) . . ?
C13 C8 N1 120.19(13) . . ?
C10 C9 C8 118.52(14) . . ?
C10 C9 C17 118.48(14) . . ?
C8 C9 C17 122.90(13) . . ?
C11 C10 C9 121.59(16) . . ?
C11 C10 H10 119.2 . . ?
C9 C10 H10 119.2 . . ?
C10 C11 C12 119.39(16) . . ?
C10 C11 H11 120.3 . . ?
C12 C11 H11 120.3 . . ?
C11 C12 C13 122.08(16) . . ?
C11 C12 H12 119.0 . . ?
C13 C12 H12 119.0 . . ?
C12 C13 C8 117.75(15) . . ?
C12 C13 C14 117.85(14) . . ?
C8 C13 C14 124.38(14) . . ?
C13 C14 C15 112.27(15) . . ?
C13 C14 C16 111.08(15) . . ?
C15 C14 C16 109.48(15) . . ?
C13 C14 H14 108.0 . . ?
C15 C14 H14 108.0 . . ?
C16 C14 H14 108.0 . . ?
C14 C15 H15A 109.5 . . ?
C14 C15 H15B 109.5 . . ?
H15A C15 H15B 109.5 . . ?
C14 C15 H15C 109.5 . . ?
H15A C15 H15C 109.5 . . ?
H15B C15 H15C 109.5 . . ?
C14 C16 H16A 109.5 . . ?
C14 C16 H16B 109.5 . . ?
H16A C16 H16B 109.5 . . ?
C14 C16 H16C 109.5 . . ?
H16A C16 H16C 109.5 . . ?
H16B C16 H16C 109.5 . . ?
C9 C17 C19 111.73(13) . . ?
C9 C17 C18 111.94(13) . . ?
C19 C17 C18 109.23(13) . . ?
C9 C17 H17 107.9 . . ?
C19 C17 H17 107.9 . . ?
C18 C17 H17 107.9 . . ?
C17 C18 H18A 109.5 . . ?
C17 C18 H18B 109.5 . . ?
H18A C18 H18B 109.5 . . ?
C17 C18 H18C 109.5 . . ?
H18A C18 H18C 109.5 . . ?
H18B C18 H18C 109.5 . . ?
C17 C19 H19A 109.5 . . ?
C17 C19 H19B 109.5 . . ?
H19A C19 H19B 109.5 . . ?
C17 C19 H19C 109.5 . . ?
H19A C19 H19C 109.5 . . ?
H19B C19 H19C 109.5 . . ?
N4 C20 C21 124.80(12) . . ?
N4 C20 C25 118.94(13) . . ?
C21 C20 C25 116.26(12) . . ?
C22 C21 C20 120.51(13) . . ?
C22 C21 C29 118.51(14) . . ?
C20 C21 C29 120.85(12) . . ?
C23 C22 C21 122.15(15) . . ?
C23 C22 H22 118.9 . . ?
C21 C22 H22 118.9 . . ?
C24 C23 C22 118.07(14) . . ?
C24 C23 H23 121.0 . . ?
C22 C23 H23 121.0 . . ?
C25 C24 C23 122.11(14) . . ?
C25 C24 H24 118.9 . . ?
C23 C24 H24 118.9 . . ?
C24 C25 C20 120.82(14) . . ?
C24 C25 C26 119.04(13) . . ?
C20 C25 C26 120.14(12) . . ?
C25 C26 C28 111.00(13) . . ?
C25 C26 C27 112.53(12) . . ?
C28 C26 C27 109.48(13) . . ?
C25 C26 H26 107.9 . . ?
C28 C26 H26 107.9 . . ?
C27 C26 H26 107.9 . . ?
C26 C27 H27A 109.5 . . ?
C26 C27 H27B 109.5 . . ?
H27A C27 H27B 109.5 . . ?
C26 C27 H27C 109.5 . . ?
H27A C27 H27C 109.5 . . ?
H27B C27 H27C 109.5 . . ?
C26 C28 H28A 109.5 . . ?
C26 C28 H28B 109.5 . . ?
H28A C28 H28B 109.5 . . ?
C26 C28 H28C 109.5 . . ?
H28A C28 H28C 109.5 . . ?
H28B C28 H28C 109.5 . . ?
C21 C29 C30 109.44(13) . . ?
C21 C29 C31 114.87(13) . . ?
C30 C29 C31 110.07(14) . . ?
C21 C29 H29 107.4 . . ?
C30 C29 H29 107.4 . . ?
C31 C29 H29 107.4 . . ?
C29 C30 H30A 109.5 . . ?
C29 C30 H30B 109.5 . . ?
H30A C30 H30B 109.5 . . ?
C29 C30 H30C 109.5 . . ?
H30A C30 H30C 109.5 . . ?
H30B C30 H30C 109.5 . . ?
C29 C31 H31A 109.5 . . ?
C29 C31 H31B 109.5 . . ?
H31A C31 H31B 109.5 . . ?
C29 C31 H31C 109.5 . . ?
H31A C31 H31C 109.5 . . ?
H31B C31 H31C 109.5 . . ?
Si3 C32 H32A 109.5 . . ?
Si3 C32 H32B 109.5 . . ?
H32A C32 H32B 109.5 . . ?
Si3 C32 H32C 109.5 . . ?
H32A C32 H32C 109.5 . . ?
H32B C32 H32C 109.5 . . ?
Si3 C33 H33A 109.5 . . ?
Si3 C33 H33B 109.5 . . ?
H33A C33 H33B 109.5 . . ?
Si3 C33 H33C 109.5 . . ?
H33A C33 H33C 109.5 . . ?
H33B C33 H33C 109.5 . . ?
Si3 C34 H34A 109.5 . . ?
Si3 C34 H34B 109.5 . . ?
H34A C34 H34B 109.5 . . ?
Si3 C34 H34C 109.5 . . ?
H34A C34 H34C 109.5 . . ?
H34B C34 H34C 109.5 . . ?
Si4 C35 H35A 109.5 . . ?
Si4 C35 H35B 109.5 . . ?
H35A C35 H35B 109.5 . . ?
Si4 C35 H35C 109.5 . . ?
H35A C35 H35C 109.5 . . ?
H35B C35 H35C 109.5 . . ?
Si4 C36 H36A 109.5 . . ?
Si4 C36 H36B 109.5 . . ?
H36A C36 H36B 109.5 . . ?
Si4 C36 H36C 109.5 . . ?
H36A C36 H36C 109.5 . . ?
H36B C36 H36C 109.5 . . ?
Si4 C37 H37A 109.5 . . ?
Si4 C37 H37B 109.5 . . ?
H37A C37 H37B 109.5 . . ?
Si4 C37 H37C 109.5 . . ?
H37A C37 H37C 109.5 . . ?
H37B C37 H37C 109.5 . . ?
Si5 C38 H38A 109.5 . . ?
Si5 C38 H38B 109.5 . . ?
H38A C38 H38B 109.5 . . ?
Si5 C38 H38C 109.5 . . ?
H38A C38 H38C 109.5 . . ?
H38B C38 H38C 109.5 . . ?
Si5 C39 H39A 109.5 . . ?
Si5 C39 H39B 109.5 . . ?
H39A C39 H39B 109.5 . . ?
Si5 C39 H39C 109.5 . . ?
H39A C39 H39C 109.5 . . ?
H39B C39 H39C 109.5 . . ?
Si5 C40 H40A 109.5 . . ?
Si5 C40 H40B 109.5 . . ?
H40A C40 H40B 109.5 . . ?
Si5 C40 H40C 109.5 . . ?
H40A C40 H40C 109.5 . . ?
H40B C40 H40C 109.5 . . ?

loop_
_geom_bond_atom_site_label_1
_geom_bond_atom_site_label_2
_geom_bond_distance
_geom_bond_site_symmetry_2
_geom_bond_publ_flag
Si1 N4 1.6126(11) . ?
Si1 N1 1.8694(12) . ?
Si1 C1 1.9346(13) . ?
Si1 Si2 2.4055(5) . ?
Si2 Si3 2.3889(5) . ?
Si2 Si5 2.3894(5) . ?
Si2 Si4 2.4022(5) . ?
Si3 C32 1.8741(19) . ?
Si3 C33 1.8760(18) . ?
Si3 C34 1.8802(19) . ?
Si4 C37 1.8793(18) . ?
Si4 C36 1.8862(17) . ?
Si4 C35 1.8968(17) . ?
Si5 C40 1.870(2) . ?
Si5 C38 1.8781(18) . ?
Si5 C39 1.881(2) . ?
N1 C3 1.3657(18) . ?
N1 C8 1.4454(17) . ?
N2 C3 1.3516(19) . ?
N2 C7 1.458(2) . ?
N2 C6 1.463(2) . ?
N3 C1 1.3299(18) . ?
N3 C4 1.454(2) . ?
N3 C5 1.4586(18) . ?
N4 C20 1.3638(18) . ?
C1 C2 1.384(2) . ?
C2 C3 1.415(2) . ?
C2 H2 0.9500 . ?
C4 H4A 0.9800 . ?
C4 H4B 0.9800 . ?
C4 H4C 0.9800 . ?
C5 H5A 0.9800 . ?
C5 H5B 0.9800 . ?
C5 H5C 0.9800 . ?
C6 H6A 0.9800 . ?
C6 H6B 0.9800 . ?
C6 H6C 0.9800 . ?
C7 H7A 0.9800 . ?
C7 H7B 0.9800 . ?
C7 H7C 0.9800 . ?
C8 C9 1.411(2) . ?
C8 C13 1.418(2) . ?
C9 C10 1.394(2) . ?
C9 C17 1.521(2) . ?
C10 C11 1.377(3) . ?
C10 H10 0.9500 . ?
C11 C12 1.380(3) . ?
C11 H11 0.9500 . ?
C12 C13 1.396(2) . ?
C12 H12 0.9500 . ?
C13 C14 1.523(2) . ?
C14 C15 1.534(3) . ?
C14 C16 1.536(2) . ?
C14 H14 1.0000 . ?
C15 H15A 0.9800 . ?
C15 H15B 0.9800 . ?
C15 H15C 0.9800 . ?
C16 H16A 0.9800 . ?
C16 H16B 0.9800 . ?
C16 H16C 0.9800 . ?
C17 C19 1.526(2) . ?
C17 C18 1.535(2) . ?
C17 H17 1.0000 . ?
C18 H18A 0.9800 . ?
C18 H18B 0.9800 . ?
C18 H18C 0.9800 . ?
C19 H19A 0.9800 . ?
C19 H19B 0.9800 . ?
C19 H19C 0.9800 . ?
C20 C21 1.432(2) . ?
C20 C25 1.4327(19) . ?
C21 C22 1.390(2) . ?
C21 C29 1.5170(19) . ?
C22 C23 1.386(2) . ?
C22 H22 0.9500 . ?
C23 C24 1.386(3) . ?
C23 H23 0.9500 . ?
C24 C25 1.385(2) . ?
C24 H24 0.9500 . ?
C25 C26 1.514(2) . ?
C26 C28 1.532(2) . ?
C26 C27 1.533(2) . ?
C26 H26 1.0000 . ?
C27 H27A 0.9800 . ?
C27 H27B 0.9800 . ?
C27 H27C 0.9800 . ?
C28 H28A 0.9800 . ?
C28 H28B 0.9800 . ?
C28 H28C 0.9800 . ?
C29 C30 1.525(2) . ?
C29 C31 1.526(2) . ?
C29 H29 1.0000 . ?
C30 H30A 0.9800 . ?
C30 H30B 0.9800 . ?
C30 H30C 0.9800 . ?
C31 H31A 0.9800 . ?
C31 H31B 0.9800 . ?
C31 H31C 0.9800 . ?
C32 H32A 0.9800 . ?
C32 H32B 0.9800 . ?
C32 H32C 0.9800 . ?
C33 H33A 0.9800 . ?
C33 H33B 0.9800 . ?
C33 H33C 0.9800 . ?
C34 H34A 0.9800 . ?
C34 H34B 0.9800 . ?
C34 H34C 0.9800 . ?
C35 H35A 0.9800 . ?
C35 H35B 0.9800 . ?
C35 H35C 0.9800 . ?
C36 H36A 0.9800 . ?
C36 H36B 0.9800 . ?
C36 H36C 0.9800 . ?
C37 H37A 0.9800 . ?
C37 H37B 0.9800 . ?
C37 H37C 0.9800 . ?
C38 H38A 0.9800 . ?
C38 H38B 0.9800 . ?
C38 H38C 0.9800 . ?
C39 H39A 0.9800 . ?
C39 H39B 0.9800 . ?
C39 H39C 0.9800 . ?
C40 H40A 0.9800 . ?
C40 H40B 0.9800 . ?
C40 H40C 0.9800 . ?

loop_
_geom_torsion_atom_site_label_1
_geom_torsion_atom_site_label_2
_geom_torsion_atom_site_label_3
_geom_torsion_atom_site_label_4
_geom_torsion
_geom_torsion_site_symmetry_1
_geom_torsion_site_symmetry_2
_geom_torsion_site_symmetry_3
_geom_torsion_site_symmetry_4
_geom_torsion_publ_flag
N4 Si1 N1 C3 107.25(10) . . . . ?
C1 Si1 N1 C3 -8.18(9) . . . . ?
Si2 Si1 N1 C3 -117.31(8) . . . . ?
N4 Si1 N1 C8 -83.20(12) . . . . ?
C1 Si1 N1 C8 161.37(12) . . . . ?
Si2 Si1 N1 C8 52.23(12) . . . . ?
N1 Si1 N4 C20 -32.4(2) . . . . ?
C1 Si1 N4 C20 67.3(2) . . . . ?
Si2 Si1 N4 C20 -167.2(2) . . . . ?
C4 N3 C1 C2 167.51(13) . . . . ?
C5 N3 C1 C2 -0.7(2) . . . . ?
C4 N3 C1 Si1 -2.5(2) . . . . ?
C5 N3 C1 Si1 -170.74(11) . . . . ?
N3 C1 C2 C3 -172.06(12) . . . . ?
Si1 C1 C2 C3 -0.62(15) . . . . ?
C7 N2 C3 N1 33.0(2) . . . . ?
C6 N2 C3 N1 -165.38(13) . . . . ?
C7 N2 C3 C2 -144.62(15) . . . . ?
C6 N2 C3 C2 17.1(2) . . . . ?
C8 N1 C3 N2 22.15(19) . . . . ?
Si1 N1 C3 N2 -167.56(11) . . . . ?
C8 N1 C3 C2 -160.18(12) . . . . ?
Si1 N1 C3 C2 10.11(15) . . . . ?
C1 C2 C3 N2 171.40(13) . . . . ?
C1 C2 C3 N1 -6.29(18) . . . . ?
C3 N1 C8 C9 -123.03(15) . . . . ?
Si1 N1 C8 C9 68.34(17) . . . . ?
C3 N1 C8 C13 55.90(19) . . . . ?
Si1 N1 C8 C13 -112.72(14) . . . . ?
C13 C8 C9 C10 4.5(2) . . . . ?
N1 C8 C9 C10 -176.58(14) . . . . ?
C13 C8 C9 C17 -171.80(14) . . . . ?
N1 C8 C9 C17 7.1(2) . . . . ?
C8 C9 C10 C11 -3.3(3) . . . . ?
C17 C9 C10 C11 173.12(17) . . . . ?
C9 C10 C11 C12 0.0(3) . . . . ?
C10 C11 C12 C13 2.4(3) . . . . ?
C11 C12 C13 C8 -1.2(3) . . . . ?
C11 C12 C13 C14 -179.42(18) . . . . ?
C9 C8 C13 C12 -2.3(2) . . . . ?
N1 C8 C13 C12 178.80(14) . . . . ?
C9 C8 C13 C14 175.81(15) . . . . ?
N1 C8 C13 C14 -3.1(2) . . . . ?
C12 C13 C14 C15 -63.5(2) . . . . ?
C8 C13 C14 C15 118.38(18) . . . . ?
C12 C13 C14 C16 59.4(2) . . . . ?
C8 C13 C14 C16 -118.66(17) . . . . ?
C10 C9 C17 C19 68.88(18) . . . . ?
C8 C9 C17 C19 -114.82(16) . . . . ?
C10 C9 C17 C18 -54.0(2) . . . . ?
C8 C9 C17 C18 122.31(16) . . . . ?
Si1 N4 C20 C21 -15.6(3) . . . . ?
Si1 N4 C20 C25 163.26(18) . . . . ?
N4 C20 C21 C22 175.52(14) . . . . ?
C25 C20 C21 C22 -3.4(2) . . . . ?
N4 C20 C21 C29 -8.7(2) . . . . ?
C25 C20 C21 C29 172.44(12) . . . . ?
C20 C21 C22 C23 2.2(3) . . . . ?
C29 C21 C22 C23 -173.69(16) . . . . ?
C21 C22 C23 C24 0.5(3) . . . . ?
C22 C23 C24 C25 -2.0(3) . . . . ?
C23 C24 C25 C20 0.7(2) . . . . ?
C23 C24 C25 C26 -179.28(16) . . . . ?
N4 C20 C25 C24 -176.99(13) . . . . ?
C21 C20 C25 C24 2.0(2) . . . . ?
N4 C20 C25 C26 2.99(19) . . . . ?
C21 C20 C25 C26 -178.06(12) . . . . ?
C24 C25 C26 C28 -66.69(18) . . . . ?
C20 C25 C26 C28 113.33(15) . . . . ?
C24 C25 C26 C27 56.40(18) . . . . ?
C20 C25 C26 C27 -123.58(14) . . . . ?
C22 C21 C29 C30 87.75(17) . . . . ?
C20 C21 C29 C30 -88.13(16) . . . . ?
C22 C21 C29 C31 -36.6(2) . . . . ?
C20 C21 C29 C31 147.49(15) . . . . ?
